data_7008462
loop_
_publ_author_name
'Vaiana, Lea'
'Platas-Iglesias, Carlos'
'Esteban-G\'omez, David'
'Avecilla, Fernando'
'Clemente-Juan, Juan Modesto'
'Real, Jos\'e Antonio'
'de Blas, Andr\'es'
'Rodr\'iguez-Blas, Teresa'

_publ_section_title
;
 Designing binuclear transition metal complexes: a new example of the
 versatility of N,N'-bis(2-aminobenzyl)-4,13-diaza-18-crown-6.
;
_journal_issue 11
_journal_name_full 'Dalton transactions (Cambridge, England : 2003)'
_journal_page_first 2031
_journal_page_last 2037
_journal_paper_doi 10.1039/b503151f
_journal_year 2005
_chemical_formula_moiety 'C28 H44 Co2 N5 O5, 3(Cl O4)'
_chemical_formula_sum 'C28 H44 Cl3 Co2 N5 O17'
_chemical_formula_weight 946.89
_chemical_name_systematic
;
?
;
_space_group_IT_number 2
_symmetry_cell_setting triclinic
_symmetry_space_group_name_Hall '-P 1'
_symmetry_space_group_name_H-M 'P -1'
_atom_sites_solution_hydrogens geom
_atom_sites_solution_primary direct
_atom_sites_solution_secondary difmap
_audit_creation_method SHELXL-97
_cell_angle_alpha 84.699(4)
_cell_angle_beta 71.771(3)
_cell_angle_gamma 82.569(4)
_cell_formula_units_Z 4
_cell_length_a 12.839(2)
_cell_length_b 17.753(3)
_cell_length_c 18.532(3)
_cell_measurement_temperature 298(2)
_cell_volume 3972.3(11)
_computing_cell_refinement 'Bruker SAINT'
_computing_data_collection 'Bruker SMART'
_computing_data_reduction 'Bruker SHELXTL'
_computing_molecular_graphics 'Bruker SHELXTL'
_computing_publication_material 'Bruker SHELXTL'
_computing_structure_refinement 'SHELXL-97 (Sheldrick, 1997)'
_computing_structure_solution 'SHELXS-97 (Sheldrick, 1990)'
_diffrn_ambient_temperature 298(2)
_diffrn_measured_fraction_theta_full 0.970
_diffrn_measured_fraction_theta_max 0.970
_diffrn_measurement_device_type 'CCD area detector'
_diffrn_measurement_method 'phi and omega scans'
_diffrn_radiation_monochromator graphite
_diffrn_radiation_source 'fine-focus sealed tube'
_diffrn_radiation_type MoK\a
_diffrn_radiation_wavelength 0.71073
_diffrn_reflns_av_R_equivalents 0.0319
_diffrn_reflns_av_sigmaI/netI 0.1022
_diffrn_reflns_limit_h_max 15
_diffrn_reflns_limit_h_min -16
_diffrn_reflns_limit_k_max 22
_diffrn_reflns_limit_k_min -15
_diffrn_reflns_limit_l_max 22
_diffrn_reflns_limit_l_min -23
_diffrn_reflns_number 24618
_diffrn_reflns_theta_full 27.10
_diffrn_reflns_theta_max 27.10
_diffrn_reflns_theta_min 1.59
_exptl_absorpt_coefficient_mu 1.113
_exptl_absorpt_correction_T_max 0.9065
_exptl_absorpt_correction_T_min 0.6771
_exptl_absorpt_correction_type multi-scan
_exptl_absorpt_process_details 'Sadabs (Scheldrick, 1996)'
_exptl_crystal_colour Green
_exptl_crystal_density_diffrn 1.583
_exptl_crystal_density_method 'not measured'
_exptl_crystal_description Block
_exptl_crystal_F_000 1952
_exptl_crystal_size_max 0.38
_exptl_crystal_size_mid 0.21
_exptl_crystal_size_min 0.09
_refine_diff_density_max 0.809
_refine_diff_density_min -0.417
_refine_diff_density_rms 0.070
_refine_ls_extinction_method none
_refine_ls_goodness_of_fit_ref 0.891
_refine_ls_hydrogen_treatment mixed
_refine_ls_matrix_type full
_refine_ls_number_parameters 1116
_refine_ls_number_reflns 17022
_refine_ls_number_restraints 383
_refine_ls_restrained_S_all 0.894
_refine_ls_R_factor_all 0.1831
_refine_ls_R_factor_gt 0.0563
_refine_ls_shift/su_max 0.001
_refine_ls_shift/su_mean 0.000
_refine_ls_structure_factor_coef Fsqd
_refine_ls_weighting_details 'calc w=1/[\s^2^(Fo^2^)+(0.0829P)^2^+0.0000P] where P=(Fo^2^+2Fc^2^)/3'
_refine_ls_weighting_scheme calc
_refine_ls_wR_factor_gt 0.1360
_refine_ls_wR_factor_ref 0.1907
_reflns_number_gt 5471
_reflns_number_total 17022
_reflns_threshold_expression >2sigma(I)
_cod_data_source_file b503151f.txt
_cod_data_source_block compound2
_cod_depositor_comments
;
The following automatic conversions were performed:
'_symmetry_cell_setting' value 'Triclinic' changed to 'triclinic'
according to '/home/saulius/struct/CIF-dictionaries/cif_core.dic'
dictionary named 'cif_core.dic' version 2.4.1 from
2010-06-29.

'_exptl_absorpt_correction_type' value 'Multi-scan' changed
to 'multi-scan' according to
'/home/saulius/struct/CIF-dictionaries/cif_core.dic' dictionary named
'cif_core.dic' version 2.4.1 from 2010-06-29.

Automatic conversion script
Id: cif_fix_enum 1527 2010-12-29 10:47:43Z saulius 
;
_cod_original_cell_volume 3972.3(12)
_cod_original_sg_symbol_H-M P-1
_cod_database_code 7008462

loop_
_symmetry_equiv_pos_as_xyz
'x, y, z'
'-x, -y, -z'

loop_
_atom_site_label
_atom_site_type_symbol
_atom_site_fract_x
_atom_site_fract_y
_atom_site_fract_z
_atom_site_U_iso_or_equiv
_atom_site_adp_type
_atom_site_occupancy
_atom_site_symmetry_multiplicity
_atom_site_calc_flag
_atom_site_refinement_flags
_atom_site_disorder_assembly
_atom_site_disorder_group
N1S N 0.5124(7) 0.7208(5) 0.1225(5) 0.054(3) Uani 1 1 d . . .
C1S C 1.0550(9) 0.1782(6) 0.0797(6) 0.052(3) Uani 1 1 d . . .
Cl1 Cl 0.3300(3) 0.1682(2) 0.12826(19) 0.0682(10) Uani 1 1 d DU . .
O1W O 0.2907(5) 0.7367(3) 0.2364(3) 0.0436(19) Uani 1 1 d . . .
H1W H 0.2957 0.6891 0.2294 0.052 Uiso 1 1 d R . .
Co1 Co 0.41293(11) 0.79912(7) 0.20361(7) 0.0374(4) Uani 1 1 d . . .
O1 O 0.3816(6) 0.8626(4) 0.0985(4) 0.054(2) Uani 1 1 d . . .
N1 N 0.5175(7) 0.8883(4) 0.1797(5) 0.045(2) Uani 1 1 d . . .
C1 C 0.5886(8) 0.8493(6) 0.2905(6) 0.048(3) Uani 1 1 d . . .
O2W O 0.7906(5) 0.2372(3) 0.2360(3) 0.0415(19) Uani 1 1 d . . .
H2W H 0.7957 0.1900 0.2287 0.050 Uiso 1 1 d R . .
N2S N 1.0122(7) 0.2202(5) 0.1227(5) 0.050(3) Uani 1 1 d . . .
Cl2 Cl 0.8302(3) 0.6676(2) 0.12894(19) 0.0673(10) Uani 1 1 d DU . .
C2S C 1.1105(9) 0.1215(6) 0.0230(6) 0.078(4) Uani 1 1 d . . .
H2S1 H 1.1879 0.1144 0.0176 0.117 Uiso 1 1 calc R . .
H2S2 H 1.1000 0.1390 -0.0251 0.117 Uiso 1 1 calc R . .
H2S3 H 1.0797 0.0741 0.0395 0.117 Uiso 1 1 calc R . .
Co2 Co 0.13472(11) 0.77084(8) 0.26742(8) 0.0453(4) Uani 1 1 d . . .
O2 O 0.1415(7) 0.8355(4) 0.1664(4) 0.069(2) Uani 1 1 d . . .
N2 N -0.0341(7) 0.8250(5) 0.2966(5) 0.056(3) Uani 1 1 d . . .
C2 C 0.6196(10) 0.8979(7) 0.3329(8) 0.071(4) Uani 1 1 d . . .
H2 H 0.6612 0.9370 0.3077 0.085 Uiso 1 1 calc R . .
Co3 Co 0.91290(11) 0.29909(7) 0.20376(7) 0.0367(4) Uani 1 1 d . . .
Cl3 Cl 0.2971(3) 0.55717(18) 0.11799(18) 0.0575(9) Uani 1 1 d DU . .
C3S C 0.5541(9) 0.6772(6) 0.0784(7) 0.056(3) Uani 1 1 d . . .
O3 O 0.2973(5) 0.8914(3) 0.2747(3) 0.0412(18) Uani 1 1 d . . .
N3 N 0.5005(6) 0.7417(4) 0.2783(4) 0.048(2) Uani 1 1 d . . .
H3A H 0.4588 0.7071 0.3083 0.057 Uiso 1 1 calc R . .
H3B H 0.5628 0.7162 0.2497 0.057 Uiso 1 1 calc R . .
C3 C 0.5916(12) 0.8902(8) 0.4077(10) 0.102(6) Uani 1 1 d . . .
H3 H 0.6141 0.9234 0.4345 0.122 Uiso 1 1 calc R . .
Co4 Co 0.63491(11) 0.27075(8) 0.26735(8) 0.0459(4) Uani 1 1 d . . .
Cl4 Cl 0.7979(3) 0.05734(19) 0.11850(18) 0.0584(9) Uani 1 1 d DU . .
N4 N 0.0763(7) 0.6668(5) 0.2682(6) 0.095(4) Uani 1 1 d . . .
H4A H 0.0726 0.6612 0.2213 0.114 Uiso 1 1 calc R . .
H4B H 0.1264 0.6298 0.2772 0.114 Uiso 1 1 calc R . .
C4S C 0.6106(9) 0.6209(6) 0.0221(6) 0.087(5) Uani 1 1 d . . .
H4S1 H 0.6514 0.5814 0.0444 0.131 Uiso 1 1 calc R . .
H4S2 H 0.6603 0.6451 -0.0211 0.131 Uiso 1 1 calc R . .
H4S3 H 0.5572 0.5992 0.0062 0.131 Uiso 1 1 calc R . .
O4 O 0.1161(5) 0.8162(4) 0.3702(3) 0.0432(19) Uani 1 1 d . . .
C4 C 0.5291(11) 0.8329(8) 0.4467(7) 0.087(5) Uani 1 1 d . . .
H4 H 0.5074 0.8285 0.4996 0.105 Uiso 1 1 calc R . .
O5 O 0.8786(5) 0.3626(4) 0.0995(4) 0.050(2) Uani 1 1 d . . .
N5 N 1.0170(7) 0.3893(4) 0.1794(4) 0.039(2) Uani 1 1 d . . .
Cl5 Cl 0.3158(4) 0.5779(2) 0.4007(2) 0.0865(12) Uani 1 1 d DU . .
C5 C 0.4985(9) 0.7813(7) 0.4056(7) 0.069(4) Uani 1 1 d . . .
H5 H 0.4577 0.7420 0.4313 0.083 Uiso 1 1 calc R . .
O6 O 0.6423(6) 0.3345(4) 0.1653(4) 0.067(2) Uani 1 1 d . . .
N6 N 0.4677(7) 0.3256(5) 0.2939(5) 0.056(3) Uani 1 1 d . . .
Cl6 Cl 0.8148(4) 0.0771(2) 0.4008(2) 0.0856(12) Uani 1 1 d DU . .
C6 C 0.5296(8) 0.7890(6) 0.3259(6) 0.044(3) Uani 1 1 d . . .
O7 O 0.7959(5) 0.3916(3) 0.2749(4) 0.0445(19) Uani 1 1 d . . .
N7 N 1.0001(6) 0.2422(4) 0.2803(4) 0.042(2) Uani 1 1 d . . .
H7NA H 0.9572 0.2091 0.3118 0.051 Uiso 1 1 calc R . .
H7NB H 1.0615 0.2152 0.2525 0.051 Uiso 1 1 calc R . .
C7 C 0.6182(8) 0.8658(5) 0.2059(6) 0.049(3) Uani 1 1 d . . .
H7A H 0.6594 0.8209 0.1804 0.058 Uiso 1 1 calc R . .
H7B H 0.6655 0.9066 0.1915 0.058 Uiso 1 1 calc R . .
O8 O 0.6179(5) 0.3159(4) 0.3707(4) 0.049(2) Uani 1 1 d . . .
N8 N 0.5792(7) 0.1660(5) 0.2670(6) 0.101(5) Uani 1 1 d . . .
H8NA H 0.5731 0.1623 0.2204 0.121 Uiso 1 1 calc R . .
H8NB H 0.6328 0.1299 0.2723 0.121 Uiso 1 1 calc R . .
C8 C 0.5522(9) 0.9000(5) 0.0944(5) 0.054(3) Uani 1 1 d . . .
H8A H 0.5972 0.9420 0.0795 0.064 Uiso 1 1 calc R . .
H8B H 0.5977 0.8547 0.0725 0.064 Uiso 1 1 calc R . .
O9 O 0.2494(7) 0.1781(5) 0.2002(5) 0.105(3) Uani 1 1 d . A .
C9 C 0.4588(9) 0.9160(6) 0.0616(6) 0.057(3) Uani 1 1 d . . .
H9A H 0.4244 0.9677 0.0708 0.068 Uiso 1 1 calc R . .
H9B H 0.4850 0.9101 0.0072 0.068 Uiso 1 1 calc R . .
O10 O 0.3087(9) 0.2246(6) 0.0759(6) 0.142(4) Uani 1 1 d . A .
C10 C 0.3003(11) 0.8672(6) 0.0608(6) 0.090(5) Uani 1 1 d . . .
H10A H 0.3359 0.8578 0.0074 0.108 Uiso 1 1 calc R . .
H10B H 0.2620 0.9182 0.0637 0.108 Uiso 1 1 calc R . .
O11 O 0.3186(9) 0.0984(5) 0.1000(5) 0.126(4) Uani 1 1 d . A .
C11 C 0.2192(10) 0.8116(6) 0.0945(6) 0.079(4) Uani 1 1 d . . .
H11A H 0.1790 0.8058 0.0593 0.095 Uiso 1 1 calc R . .
H11B H 0.2579 0.7625 0.1027 0.095 Uiso 1 1 calc R . .
O12A O 0.4354(17) 0.1939(16) 0.1213(19) 0.144(12) Uani 0.44(4) 1 d PDU A 1
O12B O 0.4324(15) 0.1470(15) 0.1445(16) 0.095(8) Uani 0.56(4) 1 d PDU A 2
C12 C 0.0380(10) 0.8776(7) 0.1630(7) 0.083(4) Uani 1 1 d . . .
H12A H -0.0007 0.8479 0.1403 0.100 Uiso 1 1 calc R . .
H12B H 0.0513 0.9251 0.1329 0.100 Uiso 1 1 calc R . .
O13A O 0.9377(11) 0.672(3) 0.1299(16) 0.118(12) Uani 0.68(6) 1 d PDU B 1
O13B O 0.921(3) 0.630(2) 0.148(3) 0.121(13) Uani 0.32(6) 1 d PDU B 2
C13 C -0.0279(9) 0.8926(7) 0.2432(7) 0.079(4) Uani 1 1 d . . .
H13A H 0.0041 0.9311 0.2608 0.095 Uiso 1 1 calc R . .
H13B H -0.1022 0.9130 0.2444 0.095 Uiso 1 1 calc R . .
O14 O 0.8188(9) 0.6001(6) 0.0985(6) 0.131(4) Uani 1 1 d . B .
C14 C -0.0707(8) 0.8449(6) 0.3770(6) 0.055(3) Uani 1 1 d . . .
H14A H -0.0953 0.8006 0.4096 0.066 Uiso 1 1 calc R . .
H14B H -0.1324 0.8843 0.3852 0.066 Uiso 1 1 calc R . .
O15 O 0.7489(7) 0.6781(5) 0.2009(4) 0.099(3) Uani 1 1 d . B .
C15 C 0.0218(9) 0.8726(6) 0.3971(6) 0.066(4) Uani 1 1 d . . .
H15A H 0.0376 0.9222 0.3724 0.080 Uiso 1 1 calc R . .
H15B H 0.0029 0.8762 0.4517 0.080 Uiso 1 1 calc R . .
O16 O 0.8122(10) 0.7239(6) 0.0775(6) 0.166(6) Uani 1 1 d . B .
C16 C 0.2127(8) 0.8259(5) 0.3931(5) 0.044(3) Uani 1 1 d . . .
H16A H 0.2658 0.7814 0.3803 0.053 Uiso 1 1 calc R . .
H16B H 0.1903 0.8292 0.4479 0.053 Uiso 1 1 calc R . .
O17A O 0.3096(15) 0.5795(9) 0.1844(8) 0.143(7) Uani 0.680(13) 1 d PDU C 1
O18A O 0.1860(9) 0.5625(10) 0.1223(9) 0.127(6) Uani 0.680(13) 1 d PDU C 1
O19A O 0.3533(13) 0.6011(13) 0.0557(10) 0.169(8) Uani 0.680(13) 1 d PDU C 1
O20A O 0.3474(15) 0.4850(7) 0.1079(8) 0.142(6) Uani 0.680(13) 1 d PDU C 1
O17B O 0.219(3) 0.5336(19) 0.1833(15) 0.154(12) Uani 0.320(13) 1 d PDU C 2
O18B O 0.382(3) 0.547(2) 0.150(2) 0.176(13) Uani 0.320(13) 1 d PDU C 2
O19B O 0.280(3) 0.6310(8) 0.0958(17) 0.109(11) Uani 0.320(13) 1 d PDU C 2
O20B O 0.272(3) 0.5136(13) 0.0694(16) 0.144(11) Uani 0.320(13) 1 d PDU C 2
C17 C 0.2664(8) 0.8942(5) 0.3566(5) 0.046(3) Uani 1 1 d . . .
H17A H 0.2162 0.9395 0.3727 0.055 Uiso 1 1 calc R . .
H17B H 0.3315 0.8965 0.3719 0.055 Uiso 1 1 calc R . .
C18 C 0.3342(9) 0.9620(5) 0.2341(5) 0.052(3) Uani 1 1 d . . .
H18A H 0.2979 1.0046 0.2650 0.062 Uiso 1 1 calc R . .
H18B H 0.3145 0.9688 0.1873 0.062 Uiso 1 1 calc R . .
C19 C 0.4572(8) 0.9597(5) 0.2161(6) 0.049(3) Uani 1 1 d . . .
H19A H 0.4823 1.0032 0.1823 0.058 Uiso 1 1 calc R . .
H19B H 0.4748 0.9638 0.2628 0.058 Uiso 1 1 calc R . .
C20 C -0.1118(10) 0.7767(7) 0.2822(7) 0.074(4) Uani 1 1 d . . .
H20A H -0.1841 0.8053 0.2923 0.089 Uiso 1 1 calc R . .
H20B H -0.0866 0.7653 0.2289 0.089 Uiso 1 1 calc R . .
O21A O 0.6853(10) 0.0800(15) 0.1328(10) 0.138(8) Uani 0.553(18) 1 d PDU D 1
O22A O 0.834(2) 0.0772(9) 0.1787(11) 0.119(7) Uani 0.553(18) 1 d PDU D 1
O23A O 0.8545(17) 0.0963(16) 0.0515(10) 0.150(9) Uani 0.553(18) 1 d PDU D 1
O24A O 0.8228(15) -0.0203(6) 0.1144(13) 0.124(7) Uani 0.553(18) 1 d PDU D 1
O21B O 0.715(2) 0.0326(15) 0.0962(17) 0.140(10) Uani 0.447(18) 1 d PDU D 2
O22B O 0.755(3) 0.0421(18) 0.1968(8) 0.166(12) Uani 0.447(18) 1 d PDU D 2
O23B O 0.809(2) 0.1318(8) 0.1004(18) 0.146(11) Uani 0.447(18) 1 d PDU D 2
O24B O 0.8898(18) 0.0092(16) 0.0922(17) 0.169(11) Uani 0.447(18) 1 d PDU D 2
C21 C -0.1220(9) 0.7043(7) 0.3292(7) 0.056(3) Uani 1 1 d . . .
C22 C -0.2183(8) 0.6814(7) 0.3797(6) 0.073(4) Uani 1 1 d . . .
H22 H -0.2833 0.7135 0.3856 0.087 Uiso 1 1 calc R . .
C23 C -0.2225(11) 0.6136(7) 0.4215(6) 0.076(4) Uani 1 1 d . . .
H23 H -0.2895 0.6012 0.4551 0.091 Uiso 1 1 calc R . .
C24 C -0.1299(11) 0.5640(6) 0.4147(6) 0.072(4) Uani 1 1 d . . .
H24 H -0.1328 0.5176 0.4427 0.087 Uiso 1 1 calc R . .
O25 O 0.3453(11) 0.5302(6) 0.4583(7) 0.190(6) Uani 1 1 d . E .
C25 C -0.0325(9) 0.5844(7) 0.3652(7) 0.071(4) Uani 1 1 d . . .
H25 H 0.0323 0.5521 0.3599 0.085 Uiso 1 1 calc R . .
O26A O 0.248(2) 0.6379(15) 0.4384(16) 0.189(11) Uani 0.523(19) 1 d PDU E 1
O28A O 0.2601(15) 0.5254(10) 0.3796(11) 0.130(8) Uani 0.523(19) 1 d PDU E 1
O26B O 0.339(2) 0.6496(9) 0.4088(12) 0.116(9) Uani 0.477(19) 1 d PDU E 2
O28B O 0.2126(16) 0.600(2) 0.3857(17) 0.219(13) Uani 0.477(19) 1 d PDU E 2
C26 C -0.0303(9) 0.6543(7) 0.3226(6) 0.061(4) Uani 1 1 d . . .
C27 C 1.0897(8) 0.3517(6) 0.2885(7) 0.054(3) Uani 1 1 d . . .
O27 O 0.4077(13) 0.5770(7) 0.3348(6) 0.225(7) Uani 1 1 d . E .
C28 C 1.1207(9) 0.3981(6) 0.3337(7) 0.066(4) Uani 1 1 d . . .
H28 H 1.1635 0.4373 0.3108 0.079 Uiso 1 1 calc R . .
C29 C 1.0878(11) 0.3860(7) 0.4129(7) 0.086(5) Uani 1 1 d . . .
H29 H 1.1077 0.4178 0.4423 0.104 Uiso 1 1 calc R . .
O29A O 0.821(3) 0.1474(10) 0.4187(15) 0.112(12) Uani 0.41(3) 1 d PDU F 1
O29B O 0.752(2) 0.1420(11) 0.4187(18) 0.255(16) Uani 0.59(3) 1 d PDU F 2
C30 C 1.0259(12) 0.3270(8) 0.4478(8) 0.096(5) Uani 1 1 d . . .
H30 H 1.0032 0.3200 0.5005 0.116 Uiso 1 1 calc R . .
O30 O 0.9099(11) 0.0818(9) 0.3464(9) 0.260(9) Uani 1 1 d . F .
C31 C 0.9975(9) 0.2783(7) 0.4040(6) 0.065(4) Uani 1 1 d . . .
H31 H 0.9571 0.2379 0.4267 0.078 Uiso 1 1 calc R . .
O31 O 0.7559(15) 0.0394(11) 0.3773(9) 0.301(11) Uani 1 1 d . F .
C32 C 1.0311(8) 0.2918(6) 0.3255(6) 0.048(3) Uani 1 1 d . . .
O32 O 0.8357(13) 0.0319(7) 0.4628(6) 0.225(8) Uani 1 1 d . F .
C33 C 1.1166(8) 0.3672(6) 0.2038(6) 0.051(3) Uani 1 1 d . . .
H33A H 1.1643 0.4077 0.1881 0.061 Uiso 1 1 calc R . .
H33B H 1.1566 0.3220 0.1785 0.061 Uiso 1 1 calc R . .
C34 C 1.0552(9) 0.3993(6) 0.0939(6) 0.057(3) Uani 1 1 d . . .
H34A H 1.1006 0.4411 0.0785 0.069 Uiso 1 1 calc R . .
H34B H 1.0999 0.3535 0.0729 0.069 Uiso 1 1 calc R . .
C35 C 0.9595(10) 0.4151(6) 0.0633(6) 0.064(4) Uani 1 1 d . . .
H35A H 0.9262 0.4670 0.0727 0.077 Uiso 1 1 calc R . .
H35B H 0.9846 0.4097 0.0087 0.077 Uiso 1 1 calc R . .
C36 C 0.7981(8) 0.3653(7) 0.0589(5) 0.075(4) Uani 1 1 d . . .
H36A H 0.7616 0.4166 0.0584 0.090 Uiso 1 1 calc R . .
H36B H 0.8360 0.3531 0.0066 0.090 Uiso 1 1 calc R . .
C37 C 0.7165(9) 0.3135(7) 0.0923(5) 0.086(5) Uani 1 1 d . . .
H37A H 0.7537 0.2632 0.0979 0.104 Uiso 1 1 calc R . .
H37B H 0.6739 0.3108 0.0578 0.104 Uiso 1 1 calc R . .
C38 C 0.5421(11) 0.3784(7) 0.1610(7) 0.089(5) Uani 1 1 d . . .
H38A H 0.5019 0.3496 0.1386 0.107 Uiso 1 1 calc R . .
H38B H 0.5582 0.4251 0.1302 0.107 Uiso 1 1 calc R . .
C39 C 0.4752(10) 0.3957(6) 0.2415(7) 0.077(4) Uani 1 1 d . . .
H39A H 0.5089 0.4331 0.2593 0.092 Uiso 1 1 calc R . .
H39B H 0.4015 0.4175 0.2423 0.092 Uiso 1 1 calc R . .
C40 C 0.4313(9) 0.3459(6) 0.3755(7) 0.069(4) Uani 1 1 d . . .
H40A H 0.4049 0.3019 0.4081 0.082 Uiso 1 1 calc R . .
H40B H 0.3709 0.3862 0.3837 0.082 Uiso 1 1 calc R . .
C41 C 0.5256(8) 0.3717(6) 0.3966(6) 0.058(3) Uani 1 1 d . . .
H41A H 0.5429 0.4212 0.3721 0.070 Uiso 1 1 calc R . .
H41B H 0.5061 0.3752 0.4512 0.070 Uiso 1 1 calc R . .
C42 C 0.7130(8) 0.3259(6) 0.3943(5) 0.053(3) Uani 1 1 d . . .
H42A H 0.7658 0.2810 0.3828 0.064 Uiso 1 1 calc R . .
H42B H 0.6894 0.3304 0.4489 0.064 Uiso 1 1 calc R . .
C43 C 0.7685(8) 0.3940(5) 0.3566(5) 0.047(3) Uani 1 1 d . . .
H43A H 0.7200 0.4398 0.3735 0.057 Uiso 1 1 calc R . .
H43B H 0.8351 0.3951 0.3705 0.057 Uiso 1 1 calc R . .
C44 C 0.8309(7) 0.4620(5) 0.2339(5) 0.045(3) Uani 1 1 d . . .
H44A H 0.7940 0.5049 0.2643 0.054 Uiso 1 1 calc R . .
H44B H 0.8117 0.4680 0.1869 0.054 Uiso 1 1 calc R . .
C45 C 0.9565(8) 0.4600(5) 0.2162(5) 0.047(3) Uani 1 1 d . . .
H45A H 0.9817 0.5037 0.1829 0.057 Uiso 1 1 calc R . .
H45B H 0.9735 0.4635 0.2632 0.057 Uiso 1 1 calc R . .
C46 C 0.3895(9) 0.2748(7) 0.2815(7) 0.072(4) Uani 1 1 d . . .
H46A H 0.4117 0.2644 0.2280 0.086 Uiso 1 1 calc R . .
H46B H 0.3159 0.3017 0.2943 0.086 Uiso 1 1 calc R . .
C47 C 0.3861(9) 0.1997(6) 0.3285(6) 0.053(3) Uani 1 1 d . . .
C48 C 0.2851(11) 0.1832(7) 0.3778(7) 0.078(4) Uani 1 1 d . . .
H48 H 0.2240 0.2186 0.3813 0.094 Uiso 1 1 calc R . .
C49 C 0.2717(10) 0.1167(9) 0.4217(8) 0.086(5) Uani 1 1 d . . .
H49 H 0.2025 0.1062 0.4536 0.103 Uiso 1 1 calc R . .
C50 C 0.3637(12) 0.0658(7) 0.4174(7) 0.083(5) Uani 1 1 d . . .
H50 H 0.3566 0.0205 0.4472 0.099 Uiso 1 1 calc R . .
C51 C 0.4664(11) 0.0806(6) 0.3694(7) 0.077(4) Uani 1 1 d . . .
H51 H 0.5283 0.0468 0.3689 0.092 Uiso 1 1 calc R . .
C52 C 0.4762(8) 0.1461(6) 0.3223(7) 0.058(3) Uani 1 1 d . . .

loop_
_atom_site_aniso_label
_atom_site_aniso_U_11
_atom_site_aniso_U_22
_atom_site_aniso_U_33
_atom_site_aniso_U_23
_atom_site_aniso_U_13
_atom_site_aniso_U_12
N1S 0.059(7) 0.050(7) 0.051(7) -0.013(5) -0.008(5) -0.010(5)
C1S 0.042(7) 0.054(8) 0.056(8) -0.017(6) -0.004(6) -0.001(6)
Cl1 0.068(3) 0.073(3) 0.054(2) -0.011(2) -0.013(2) 0.020(2)
O1W 0.043(5) 0.033(4) 0.056(5) -0.007(3) -0.014(4) -0.008(3)
Co1 0.0361(9) 0.0372(9) 0.0371(9) -0.0043(7) -0.0069(7) -0.0073(7)
O1 0.063(6) 0.065(6) 0.038(5) 0.000(4) -0.022(4) -0.008(4)
N1 0.043(6) 0.032(6) 0.050(6) -0.005(5) 0.000(5) -0.004(4)
C1 0.041(7) 0.060(8) 0.046(7) -0.014(6) -0.017(6) 0.006(6)
O2W 0.035(4) 0.035(4) 0.050(4) -0.008(3) -0.002(4) -0.009(3)
N2S 0.046(6) 0.051(7) 0.050(6) -0.014(5) -0.007(5) -0.001(5)
Cl2 0.071(3) 0.068(3) 0.056(2) -0.0110(19) -0.017(2) 0.016(2)
C2S 0.073(9) 0.080(10) 0.081(9) -0.030(7) -0.019(7) -0.003(7)
Co2 0.0401(10) 0.0506(10) 0.0431(10) -0.0074(8) -0.0079(8) -0.0061(8)
O2 0.062(6) 0.103(7) 0.036(5) 0.006(4) -0.011(4) -0.006(5)
N2 0.052(7) 0.054(7) 0.063(7) 0.014(5) -0.024(5) -0.005(5)
C2 0.076(10) 0.055(9) 0.090(11) -0.021(8) -0.040(9) 0.012(7)
Co3 0.0364(9) 0.0366(9) 0.0349(9) -0.0023(7) -0.0064(7) -0.0073(7)
Cl3 0.065(2) 0.052(2) 0.057(2) -0.0080(16) -0.0179(18) -0.0076(16)
C3S 0.055(8) 0.054(9) 0.064(9) -0.003(7) -0.017(7) -0.026(6)
O3 0.047(5) 0.043(5) 0.031(4) -0.007(3) -0.007(4) -0.004(4)
N3 0.047(6) 0.048(6) 0.052(6) -0.002(5) -0.018(5) -0.015(5)
C3 0.106(13) 0.082(11) 0.144(15) -0.032(11) -0.071(12) -0.004(9)
Co4 0.0406(10) 0.0507(10) 0.0453(10) -0.0070(8) -0.0102(8) -0.0053(8)
Cl4 0.063(2) 0.058(2) 0.055(2) -0.0074(16) -0.0160(18) -0.0117(17)
N4 0.063(8) 0.065(8) 0.135(10) -0.045(7) 0.015(7) -0.017(6)
C4S 0.090(10) 0.073(9) 0.086(10) -0.057(8) 0.010(8) -0.018(8)
O4 0.040(5) 0.050(5) 0.037(4) -0.006(3) -0.006(4) -0.008(4)
C4 0.103(12) 0.113(12) 0.049(8) -0.035(8) -0.040(8) 0.043(9)
O5 0.045(5) 0.056(5) 0.047(5) 0.006(4) -0.012(4) -0.013(4)
N5 0.039(6) 0.036(6) 0.042(6) -0.002(4) -0.012(5) -0.007(4)
Cl5 0.132(4) 0.056(3) 0.066(3) 0.000(2) -0.016(2) -0.023(2)
C5 0.061(9) 0.073(9) 0.061(9) 0.018(7) -0.014(7) 0.006(7)
O6 0.057(6) 0.091(7) 0.059(6) 0.009(5) -0.029(5) -0.010(5)
N6 0.048(6) 0.064(7) 0.056(6) -0.010(5) -0.013(5) -0.006(5)
Cl6 0.124(4) 0.056(2) 0.070(3) -0.006(2) -0.009(2) -0.034(2)
C6 0.029(6) 0.055(7) 0.039(7) 0.012(5) -0.006(5) 0.002(5)
O7 0.048(5) 0.039(5) 0.041(5) -0.007(4) -0.004(4) -0.003(4)
N7 0.038(5) 0.038(5) 0.046(5) 0.008(4) -0.008(4) -0.003(4)
C7 0.030(7) 0.039(7) 0.072(9) -0.005(6) -0.009(6) -0.006(5)
O8 0.034(5) 0.057(5) 0.050(5) -0.016(4) -0.004(4) 0.003(4)
N8 0.057(7) 0.083(8) 0.136(10) -0.063(7) 0.036(7) -0.030(6)
C8 0.067(9) 0.043(7) 0.039(7) -0.001(5) 0.006(7) -0.020(6)
O9 0.088(8) 0.149(10) 0.065(7) -0.032(6) -0.009(6) 0.017(6)
C9 0.063(8) 0.055(8) 0.044(8) 0.013(6) -0.004(7) -0.018(6)
O10 0.155(11) 0.111(9) 0.119(9) 0.053(7) -0.014(8) 0.026(7)
C10 0.121(12) 0.071(8) 0.055(8) 0.010(6) 0.004(8) -0.017(7)
O11 0.173(11) 0.079(7) 0.105(8) -0.026(6) -0.020(7) 0.018(7)
C11 0.128(12) 0.071(8) 0.054(8) 0.002(6) -0.051(8) -0.015(7)
O12A 0.060(12) 0.27(3) 0.096(19) -0.06(2) -0.003(12) -0.018(17)
O12B 0.071(10) 0.102(18) 0.114(17) -0.023(12) -0.039(11) 0.022(9)
C12 0.074(10) 0.106(12) 0.076(10) 0.032(8) -0.042(8) -0.013(8)
O13A 0.052(7) 0.19(3) 0.107(16) -0.046(16) -0.024(9) 0.023(10)
O13B 0.087(18) 0.057(18) 0.19(3) 0.058(19) -0.033(17) 0.032(13)
C13 0.051(8) 0.093(11) 0.087(10) -0.006(8) -0.016(7) 0.002(7)
O14 0.148(10) 0.109(9) 0.136(9) -0.054(7) -0.035(8) -0.003(7)
C14 0.043(7) 0.069(9) 0.052(7) -0.012(6) -0.011(6) -0.003(6)
O15 0.078(7) 0.138(9) 0.060(6) -0.024(6) 0.000(5) 0.021(6)
C15 0.055(9) 0.052(8) 0.084(10) -0.030(7) -0.010(7) 0.011(6)
O16 0.175(12) 0.111(9) 0.153(11) 0.069(8) 0.000(9) 0.020(8)
C16 0.053(8) 0.045(7) 0.033(7) -0.003(5) -0.012(6) -0.006(6)
O17A 0.186(15) 0.128(12) 0.137(10) -0.101(9) -0.091(10) 0.067(11)
O18A 0.061(6) 0.191(15) 0.125(13) 0.048(10) -0.032(7) -0.022(7)
O19A 0.093(12) 0.255(17) 0.173(13) 0.135(15) -0.071(11) -0.093(13)
O20A 0.204(15) 0.091(8) 0.134(11) -0.077(7) -0.072(11) 0.081(9)
O17B 0.20(2) 0.13(2) 0.106(15) -0.019(15) 0.034(17) -0.09(2)
O18B 0.153(18) 0.20(3) 0.20(3) 0.05(2) -0.123(18) 0.02(2)
O19B 0.21(3) 0.039(8) 0.13(2) 0.006(10) -0.12(2) -0.017(13)
O20B 0.27(3) 0.057(12) 0.127(16) -0.076(13) -0.085(18) 0.039(16)
C17 0.047(7) 0.052(8) 0.040(7) -0.011(6) -0.014(6) -0.003(6)
C18 0.066(9) 0.043(8) 0.046(7) -0.005(6) -0.015(6) -0.004(6)
C19 0.051(8) 0.034(7) 0.062(8) -0.003(6) -0.018(6) -0.008(6)
C20 0.053(9) 0.103(12) 0.074(10) 0.004(8) -0.032(8) -0.009(8)
O21A 0.064(7) 0.24(2) 0.091(11) -0.080(12) -0.005(7) 0.049(10)
O22A 0.23(2) 0.068(10) 0.111(11) 0.006(8) -0.116(14) -0.034(11)
O23A 0.107(14) 0.24(2) 0.109(11) 0.107(15) -0.053(11) -0.077(16)
O24A 0.095(11) 0.068(7) 0.199(17) -0.054(9) -0.010(12) -0.029(7)
O21B 0.134(15) 0.134(18) 0.19(2) 0.055(15) -0.091(16) -0.105(14)
O22B 0.23(3) 0.17(2) 0.055(8) 0.003(11) -0.017(10) 0.068(18)
O23B 0.16(2) 0.066(8) 0.22(3) 0.012(12) -0.06(2) -0.072(11)
O24B 0.088(12) 0.159(18) 0.21(2) -0.08(2) 0.020(14) 0.033(13)
C21 0.031(6) 0.073(8) 0.068(8) -0.017(7) -0.024(6) 0.008(5)
C22 0.020(6) 0.106(11) 0.083(10) -0.003(8) -0.003(6) -0.012(6)
C23 0.078(10) 0.093(11) 0.048(8) -0.010(7) 0.006(7) -0.035(8)
C24 0.103(11) 0.056(8) 0.064(8) -0.026(6) -0.029(8) -0.004(7)
O25 0.201(13) 0.133(10) 0.193(13) 0.055(9) -0.040(10) 0.039(9)
C25 0.041(7) 0.076(10) 0.101(10) -0.044(8) -0.015(7) -0.007(6)
O26A 0.22(2) 0.159(17) 0.20(2) -0.137(16) -0.081(18) 0.061(15)
O28A 0.122(14) 0.106(13) 0.159(17) -0.073(11) -0.009(12) -0.035(10)
O26B 0.19(2) 0.063(10) 0.120(16) 0.040(10) -0.064(14) -0.070(13)
O28B 0.130(16) 0.35(4) 0.22(2) -0.02(3) -0.093(17) -0.069(17)
C26 0.054(8) 0.070(8) 0.063(8) -0.014(6) -0.006(6) -0.042(6)
C27 0.033(7) 0.050(8) 0.087(10) -0.016(7) -0.030(7) 0.005(6)
O27 0.306(18) 0.195(13) 0.098(7) -0.021(8) 0.059(9) -0.049(12)
C28 0.056(8) 0.069(9) 0.089(10) -0.020(8) -0.047(8) 0.003(7)
C29 0.115(12) 0.093(11) 0.078(9) -0.048(8) -0.077(9) 0.045(9)
O29A 0.24(3) 0.049(11) 0.081(16) 0.001(11) -0.084(19) -0.038(16)
O29B 0.37(3) 0.089(15) 0.22(3) -0.026(15) -0.01(3) 0.087(17)
C30 0.115(14) 0.112(13) 0.072(10) -0.014(9) -0.055(10) 0.025(10)
O30 0.158(12) 0.227(16) 0.34(2) 0.031(14) 0.031(13) -0.115(11)
C31 0.053(8) 0.090(10) 0.055(8) -0.010(7) -0.026(7) 0.011(7)
O31 0.34(2) 0.38(2) 0.245(17) -0.124(16) -0.066(15) -0.226(19)
C32 0.036(7) 0.057(8) 0.056(8) -0.021(6) -0.023(6) 0.008(6)
O32 0.37(2) 0.186(13) 0.103(9) 0.078(9) -0.046(11) -0.089(12)
C33 0.044(8) 0.052(8) 0.054(8) -0.003(6) -0.010(6) -0.011(6)
C34 0.051(8) 0.054(8) 0.055(8) 0.009(6) 0.001(7) -0.016(6)
C35 0.080(10) 0.064(9) 0.032(7) 0.003(6) 0.002(7) -0.005(7)
C36 0.048(6) 0.149(11) 0.042(7) -0.001(7) -0.032(6) -0.020(7)
C37 0.070(8) 0.166(13) 0.025(6) -0.014(7) -0.004(6) -0.045(8)
C38 0.073(11) 0.110(13) 0.076(11) 0.032(9) -0.024(9) -0.001(9)
C39 0.078(10) 0.057(8) 0.092(10) 0.027(7) -0.034(8) 0.003(7)
C40 0.040(8) 0.068(9) 0.086(10) -0.011(7) -0.006(7) 0.010(6)
C41 0.046(8) 0.066(9) 0.053(7) -0.012(6) 0.000(6) -0.003(6)
C42 0.043(7) 0.079(9) 0.040(7) -0.004(6) -0.014(6) -0.013(6)
C43 0.054(8) 0.048(8) 0.038(7) -0.009(6) -0.008(6) -0.010(6)
C44 0.042(7) 0.029(6) 0.053(7) 0.006(5) -0.003(6) 0.003(5)
C45 0.051(8) 0.035(7) 0.049(7) -0.006(5) -0.005(6) -0.002(6)
C46 0.047(8) 0.093(11) 0.081(10) 0.010(8) -0.032(8) -0.011(7)
C47 0.046(7) 0.077(9) 0.041(6) 0.001(6) -0.012(5) -0.028(6)
C48 0.069(10) 0.087(11) 0.075(10) -0.008(8) -0.014(8) -0.009(8)
C49 0.045(8) 0.124(14) 0.083(11) -0.031(10) 0.002(8) -0.022(8)
C50 0.102(11) 0.096(11) 0.063(9) -0.004(7) -0.019(8) -0.068(9)
C51 0.095(11) 0.040(7) 0.104(11) -0.017(7) -0.038(9) -0.009(7)
C52 0.029(6) 0.057(7) 0.082(8) -0.043(6) -0.005(5) 0.010(5)

loop_
_atom_type_symbol
_atom_type_description
_atom_type_scat_dispersion_real
_atom_type_scat_dispersion_imag
_atom_type_scat_source
C C 0.0033 0.0016 'International Tables Vol C Tables 4.2.6.8 and 6.1.1.4'
H H 0.0000 0.0000 'International Tables Vol C Tables 4.2.6.8 and 6.1.1.4'
N N 0.0061 0.0033 'International Tables Vol C Tables 4.2.6.8 and 6.1.1.4'
O O 0.0106 0.0060 'International Tables Vol C Tables 4.2.6.8 and 6.1.1.4'
Cl Cl 0.1484 0.1585 'International Tables Vol C Tables 4.2.6.8 and 6.1.1.4'
Co Co 0.3494 0.9721 'International Tables Vol C Tables 4.2.6.8 and 6.1.1.4'

loop_
_geom_angle_atom_site_label_1
_geom_angle_atom_site_label_2
_geom_angle_atom_site_label_3
_geom_angle
_geom_angle_site_symmetry_1
_geom_angle_site_symmetry_3
_geom_angle_publ_flag
C3S N1S Co1 172.0(9) . . ?
N2S C1S C2S 179.0(13) . . ?
O10 Cl1 O9 109.8(6) . . ?
O10 Cl1 O11 105.1(7) . . ?
O9 Cl1 O11 108.9(6) . . ?
O10 Cl1 O12B 127.2(13) . . ?
O9 Cl1 O12B 105.2(12) . . ?
O11 Cl1 O12B 99.3(12) . . ?
O10 Cl1 O12A 92.3(13) . . ?
O9 Cl1 O12A 114.8(14) . . ?
O11 Cl1 O12A 123.5(14) . . ?
Co2 O1W Co1 127.7(3) . . ?
Co2 O1W H1W 105.7 . . ?
Co1 O1W H1W 125.1 . . ?
O1W Co1 N1S 93.1(3) . . ?
O1W Co1 N1 166.4(3) . . ?
N1S Co1 N1 99.7(3) . . ?
O1W Co1 N3 95.7(3) . . ?
N1S Co1 N3 85.1(3) . . ?
N1 Co1 N3 89.9(3) . . ?
O1W Co1 O3 87.1(2) . . ?
N1S Co1 O3 170.9(3) . . ?
N1 Co1 O3 79.5(3) . . ?
N3 Co1 O3 103.9(3) . . ?
O1W Co1 O1 100.8(3) . . ?
N1S Co1 O1 82.8(3) . . ?
N1 Co1 O1 76.6(3) . . ?
N3 Co1 O1 160.0(3) . . ?
O3 Co1 O1 88.3(2) . . ?
C10 O1 C9 108.9(8) . . ?
C10 O1 Co1 136.8(6) . . ?
C9 O1 Co1 114.2(6) . . ?
C19 N1 C8 110.6(8) . . ?
C19 N1 C7 109.0(7) . . ?
C8 N1 C7 109.7(8) . . ?
C19 N1 Co1 111.5(6) . . ?
C8 N1 Co1 104.2(6) . . ?
C7 N1 Co1 111.7(6) . . ?
C6 C1 C2 120.6(11) . . ?
C6 C1 C7 121.6(9) . . ?
C2 C1 C7 117.8(11) . . ?
Co4 O2W Co3 128.1(3) . . ?
Co4 O2W H2W 105.6 . . ?
Co3 O2W H2W 124.8 . . ?
C1S N2S Co3 173.6(9) . . ?
O16 Cl2 O13B 137(2) . . ?
O16 Cl2 O13A 105(2) . . ?
O16 Cl2 O14 104.0(8) . . ?
O13B Cl2 O14 89(2) . . ?
O13A Cl2 O14 112.9(16) . . ?
O16 Cl2 O15 110.0(6) . . ?
O13B Cl2 O15 103(2) . . ?
O13A Cl2 O15 113.7(9) . . ?
O14 Cl2 O15 110.3(6) . . ?
C1S C2S H2S1 109.5 . . ?
C1S C2S H2S2 109.5 . . ?
H2S1 C2S H2S2 109.5 . . ?
C1S C2S H2S3 109.5 . . ?
H2S1 C2S H2S3 109.5 . . ?
H2S2 C2S H2S3 109.5 . . ?
O1W Co2 O4 100.8(3) . . ?
O1W Co2 N4 98.2(3) . . ?
O4 Co2 N4 118.8(3) . . ?
O1W Co2 O2 94.2(3) . . ?
O4 Co2 O2 124.3(3) . . ?
N4 Co2 O2 111.4(4) . . ?
O1W Co2 N2 172.0(3) . . ?
O4 Co2 N2 77.9(3) . . ?
N4 Co2 N2 89.3(3) . . ?
O2 Co2 N2 80.3(3) . . ?
C11 O2 C12 116.5(9) . . ?
C11 O2 Co2 120.7(7) . . ?
C12 O2 Co2 115.6(6) . . ?
C13 N2 C14 112.6(9) . . ?
C13 N2 C20 107.3(10) . . ?
C14 N2 C20 110.7(8) . . ?
C13 N2 Co2 104.0(6) . . ?
C14 N2 Co2 109.4(7) . . ?
C20 N2 Co2 112.7(7) . . ?
C3 C2 C1 121.8(14) . . ?
C3 C2 H2 119.1 . . ?
C1 C2 H2 119.1 . . ?
O2W Co3 N2S 92.8(3) . . ?
O2W Co3 N5 165.9(3) . . ?
N2S Co3 N5 100.2(3) . . ?
O2W Co3 N7 96.0(3) . . ?
N2S Co3 N7 85.8(3) . . ?
N5 Co3 N7 90.2(3) . . ?
O2W Co3 O5 99.7(3) . . ?
N2S Co3 O5 83.5(3) . . ?
N5 Co3 O5 76.8(3) . . ?
N7 Co3 O5 161.4(3) . . ?
O2W Co3 O7 86.7(2) . . ?
N2S Co3 O7 170.8(3) . . ?
N5 Co3 O7 79.5(3) . . ?
N7 Co3 O7 103.4(3) . . ?
O5 Co3 O7 87.5(2) . . ?
O19B Cl3 O20A 153.7(17) . . ?
O19B Cl3 O18B 110(2) . . ?
O20A Cl3 O18B 70.8(18) . . ?
O19B Cl3 O17B 115(2) . . ?
O20A Cl3 O17B 91.1(17) . . ?
O18B Cl3 O17B 95(2) . . ?
O19B Cl3 O20B 108.3(17) . . ?
O20A Cl3 O20B 61.3(12) . . ?
O18B Cl3 O20B 131(2) . . ?
O17B Cl3 O20B 97(2) . . ?
O19B Cl3 O19A 47.8(14) . . ?
O20A Cl3 O19A 106.2(12) . . ?
O18B Cl3 O19A 94.2(17) . . ?
O17B Cl3 O19A 162.4(19) . . ?
O20B Cl3 O19A 89.1(16) . . ?
O19B Cl3 O17A 89.3(13) . . ?
O20A Cl3 O17A 106.7(9) . . ?
O18B Cl3 O17A 46.0(19) . . ?
O17B Cl3 O17A 66.1(15) . . ?
O20B Cl3 O17A 159.7(16) . . ?
O19A Cl3 O17A 110.6(13) . . ?
O19B Cl3 O18A 79.4(16) . . ?
O20A Cl3 O18A 112.5(11) . . ?
O18B Cl3 O18A 152.9(19) . . ?
O17B Cl3 O18A 59.0(19) . . ?
O20B Cl3 O18A 64.2(14) . . ?
O19A Cl3 O18A 109.7(9) . . ?
O17A Cl3 O18A 111.0(10) . . ?
N1S C3S C4S 178.5(13) . . ?
C17 O3 C18 113.5(7) . . ?
C17 O3 Co1 126.2(6) . . ?
C18 O3 Co1 104.0(5) . . ?
C6 N3 Co1 116.1(6) . . ?
C6 N3 H3A 108.3 . . ?
Co1 N3 H3A 108.3 . . ?
C6 N3 H3B 108.3 . . ?
Co1 N3 H3B 108.3 . . ?
H3A N3 H3B 107.4 . . ?
C2 C3 C4 120.3(13) . . ?
C2 C3 H3 119.8 . . ?
C4 C3 H3 119.8 . . ?
O2W Co4 N8 97.4(3) . . ?
O2W Co4 O8 100.2(3) . . ?
N8 Co4 O8 119.4(3) . . ?
O2W Co4 O6 93.6(3) . . ?
N8 Co4 O6 110.7(4) . . ?
O8 Co4 O6 125.2(3) . . ?
O2W Co4 N6 170.9(3) . . ?
N8 Co4 N6 90.6(3) . . ?
O8 Co4 N6 79.4(3) . . ?
O6 Co4 N6 79.4(3) . . ?
O23B Cl4 O24B 116.0(17) . . ?
O23B Cl4 O24A 158.4(15) . . ?
O23B Cl4 O21B 112.7(16) . . ?
O24B Cl4 O21B 107.6(17) . . ?
O24A Cl4 O21B 74.7(12) . . ?
O23B Cl4 O22B 112.2(17) . . ?
O24B Cl4 O22B 108.2(18) . . ?
O24A Cl4 O22B 85.6(14) . . ?
O21B Cl4 O22B 98.6(18) . . ?
O23B Cl4 O21A 84.3(15) . . ?
O24B Cl4 O21A 153.0(15) . . ?
O24A Cl4 O21A 112.6(12) . . ?
O21B Cl4 O21A 45.7(12) . . ?
O22B Cl4 O21A 77.1(15) . . ?
O23B Cl4 O23A 47.8(13) . . ?
O24B Cl4 O23A 77.9(14) . . ?
O24A Cl4 O23A 111.8(14) . . ?
O21B Cl4 O23A 100.6(13) . . ?
O22B Cl4 O23A 156.9(18) . . ?
O21A Cl4 O23A 107.9(14) . . ?
O23B Cl4 O22A 78.9(13) . . ?
O24B Cl4 O22A 91.8(16) . . ?
O24A Cl4 O22A 105.8(12) . . ?
O21B Cl4 O22A 148.0(14) . . ?
O22B Cl4 O22A 50.3(15) . . ?
O21A Cl4 O22A 110.4(12) . . ?
O23A Cl4 O22A 108.3(12) . . ?
C26 N4 Co2 117.3(6) . . ?
C26 N4 H4A 108.0 . . ?
Co2 N4 H4A 108.0 . . ?
C26 N4 H4B 108.0 . . ?
Co2 N4 H4B 108.0 . . ?
H4A N4 H4B 107.2 . . ?
C3S C4S H4S1 109.5 . . ?
C3S C4S H4S2 109.5 . . ?
H4S1 C4S H4S2 109.5 . . ?
C3S C4S H4S3 109.5 . . ?
H4S1 C4S H4S3 109.5 . . ?
H4S2 C4S H4S3 109.5 . . ?
C15 O4 C16 115.1(7) . . ?
C15 O4 Co2 116.5(6) . . ?
C16 O4 Co2 120.6(5) . . ?
C3 C4 C5 119.4(12) . . ?
C3 C4 H4 120.3 . . ?
C5 C4 H4 120.3 . . ?
C36 O5 C35 110.5(8) . . ?
C36 O5 Co3 137.8(6) . . ?
C35 O5 Co3 111.7(6) . . ?
C33 N5 C45 109.5(7) . . ?
C33 N5 C34 107.1(8) . . ?
C45 N5 C34 112.6(8) . . ?
C33 N5 Co3 111.5(6) . . ?
C45 N5 Co3 111.3(6) . . ?
C34 N5 Co3 104.6(5) . . ?
O26B Cl5 O26A 49.8(13) . . ?
O26B Cl5 O28A 155.1(14) . . ?
O26A Cl5 O28A 114.3(15) . . ?
O26B Cl5 O27 85.8(12) . . ?
O26A Cl5 O27 130.5(17) . . ?
O28A Cl5 O27 97.6(9) . . ?
O26B Cl5 O25 106.2(12) . . ?
O26A Cl5 O25 104.7(13) . . ?
O28A Cl5 O25 96.2(11) . . ?
O27 Cl5 O25 108.5(9) . . ?
O26B Cl5 O28B 97.2(17) . . ?
O26A Cl5 O28B 61.7(15) . . ?
O28A Cl5 O28B 58.8(15) . . ?
O27 Cl5 O28B 113.5(14) . . ?
O25 Cl5 O28B 133.0(14) . . ?
C6 C5 C4 120.0(11) . . ?
C6 C5 H5 120.0 . . ?
C4 C5 H5 120.0 . . ?
C38 O6 C37 113.6(9) . . ?
C38 O6 Co4 116.5(7) . . ?
C37 O6 Co4 123.9(7) . . ?
C40 N6 C39 111.1(9) . . ?
C40 N6 C46 109.8(8) . . ?
C39 N6 C46 111.0(10) . . ?
C40 N6 Co4 108.0(7) . . ?
C39 N6 Co4 104.8(6) . . ?
C46 N6 Co4 112.0(7) . . ?
O31 Cl6 O30 108.2(10) . . ?
O31 Cl6 O29B 103.2(17) . . ?
O30 Cl6 O29B 116.2(14) . . ?
O31 Cl6 O29A 141.5(17) . . ?
O30 Cl6 O29A 88.4(15) . . ?
O31 Cl6 O32 104.9(11) . . ?
O30 Cl6 O32 108.2(11) . . ?
O29B Cl6 O32 115.3(16) . . ?
O29A Cl6 O32 102.2(14) . . ?
C1 C6 C5 117.7(10) . . ?
C1 C6 N3 117.1(9) . . ?
C5 C6 N3 125.1(10) . . ?
C43 O7 C44 113.7(7) . . ?
C43 O7 Co3 124.9(6) . . ?
C44 O7 Co3 104.1(5) . . ?
C32 N7 Co3 115.2(6) . . ?
C32 N7 H7NA 108.5 . . ?
Co3 N7 H7NA 108.5 . . ?
C32 N7 H7NB 108.5 . . ?
Co3 N7 H7NB 108.5 . . ?
H7NA N7 H7NB 107.5 . . ?
C1 C7 N1 112.3(8) . . ?
C1 C7 H7A 109.1 . . ?
N1 C7 H7A 109.1 . . ?
C1 C7 H7B 109.1 . . ?
N1 C7 H7B 109.1 . . ?
H7A C7 H7B 107.9 . . ?
C41 O8 C42 114.5(8) . . ?
C41 O8 Co4 115.6(6) . . ?
C42 O8 Co4 121.9(6) . . ?
C52 N8 Co4 120.6(6) . . ?
C52 N8 H8NA 107.2 . . ?
Co4 N8 H8NA 107.2 . . ?
C52 N8 H8NB 107.2 . . ?
Co4 N8 H8NB 107.2 . . ?
H8NA N8 H8NB 106.8 . . ?
C9 C8 N1 114.3(9) . . ?
C9 C8 H8A 108.7 . . ?
N1 C8 H8A 108.7 . . ?
C9 C8 H8B 108.7 . . ?
N1 C8 H8B 108.7 . . ?
H8A C8 H8B 107.6 . . ?
O1 C9 C8 106.8(8) . . ?
O1 C9 H9A 110.4 . . ?
C8 C9 H9A 110.4 . . ?
O1 C9 H9B 110.4 . . ?
C8 C9 H9B 110.4 . . ?
H9A C9 H9B 108.6 . . ?
O1 C10 C11 111.9(9) . . ?
O1 C10 H10A 109.2 . . ?
C11 C10 H10A 109.2 . . ?
O1 C10 H10B 109.2 . . ?
C11 C10 H10B 109.2 . . ?
H10A C10 H10B 107.9 . . ?
O2 C11 C10 111.7(9) . . ?
O2 C11 H11A 109.3 . . ?
C10 C11 H11A 109.3 . . ?
O2 C11 H11B 109.3 . . ?
C10 C11 H11B 109.3 . . ?
H11A C11 H11B 107.9 . . ?
O2 C12 C13 106.1(9) . . ?
O2 C12 H12A 110.5 . . ?
C13 C12 H12A 110.5 . . ?
O2 C12 H12B 110.5 . . ?
C13 C12 H12B 110.5 . . ?
H12A C12 H12B 108.7 . . ?
N2 C13 C12 114.4(10) . . ?
N2 C13 H13A 108.7 . . ?
C12 C13 H13A 108.7 . . ?
N2 C13 H13B 108.7 . . ?
C12 C13 H13B 108.7 . . ?
H13A C13 H13B 107.6 . . ?
N2 C14 C15 110.5(9) . . ?
N2 C14 H14A 109.6 . . ?
C15 C14 H14A 109.6 . . ?
N2 C14 H14B 109.6 . . ?
C15 C14 H14B 109.6 . . ?
H14A C14 H14B 108.1 . . ?
O4 C15 C14 105.5(8) . . ?
O4 C15 H15A 110.6 . . ?
C14 C15 H15A 110.6 . . ?
O4 C15 H15B 110.6 . . ?
C14 C15 H15B 110.6 . . ?
H15A C15 H15B 108.8 . . ?
O4 C16 C17 113.2(8) . . ?
O4 C16 H16A 108.9 . . ?
C17 C16 H16A 108.9 . . ?
O4 C16 H16B 108.9 . . ?
C17 C16 H16B 108.9 . . ?
H16A C16 H16B 107.7 . . ?
O3 C17 C16 109.7(7) . . ?
O3 C17 H17A 109.7 . . ?
C16 C17 H17A 109.7 . . ?
O3 C17 H17B 109.7 . . ?
C16 C17 H17B 109.7 . . ?
H17A C17 H17B 108.2 . . ?
O3 C18 C19 109.9(8) . . ?
O3 C18 H18A 109.7 . . ?
C19 C18 H18A 109.7 . . ?
O3 C18 H18B 109.7 . . ?
C19 C18 H18B 109.7 . . ?
H18A C18 H18B 108.2 . . ?
N1 C19 C18 112.5(8) . . ?
N1 C19 H19A 109.1 . . ?
C18 C19 H19A 109.1 . . ?
N1 C19 H19B 109.1 . . ?
C18 C19 H19B 109.1 . . ?
H19A C19 H19B 107.8 . . ?
C21 C20 N2 113.5(10) . . ?
C21 C20 H20A 108.9 . . ?
N2 C20 H20A 108.9 . . ?
C21 C20 H20B 108.9 . . ?
N2 C20 H20B 108.9 . . ?
H20A C20 H20B 107.7 . . ?
C26 C21 C22 115.5(12) . . ?
C26 C21 C20 118.8(11) . . ?
C22 C21 C20 125.8(11) . . ?
C23 C22 C21 123.0(12) . . ?
C23 C22 H22 118.5 . . ?
C21 C22 H22 118.5 . . ?
C24 C23 C22 121.0(11) . . ?
C24 C23 H23 119.5 . . ?
C22 C23 H23 119.5 . . ?
C23 C24 C25 118.0(12) . . ?
C23 C24 H24 121.0 . . ?
C25 C24 H24 121.0 . . ?
C24 C25 C26 120.0(11) . . ?
C24 C25 H25 120.0 . . ?
C26 C25 H25 120.0 . . ?
C21 C26 C25 122.5(10) . . ?
C21 C26 N4 122.8(12) . . ?
C25 C26 N4 114.6(11) . . ?
C32 C27 C28 116.9(11) . . ?
C32 C27 C33 121.5(10) . . ?
C28 C27 C33 121.5(11) . . ?
C29 C28 C27 120.6(12) . . ?
C29 C28 H28 119.7 . . ?
C27 C28 H28 119.7 . . ?
C30 C29 C28 120.6(12) . . ?
C30 C29 H29 119.7 . . ?
C28 C29 H29 119.7 . . ?
C29 C30 C31 120.1(13) . . ?
C29 C30 H30 120.0 . . ?
C31 C30 H30 120.0 . . ?
C32 C31 C30 118.1(12) . . ?
C32 C31 H31 120.9 . . ?
C30 C31 H31 120.9 . . ?
C27 C32 C31 123.7(10) . . ?
C27 C32 N7 118.1(10) . . ?
C31 C32 N7 118.2(10) . . ?
N5 C33 C27 112.7(8) . . ?
N5 C33 H33A 109.1 . . ?
C27 C33 H33A 109.1 . . ?
N5 C33 H33B 109.1 . . ?
C27 C33 H33B 109.1 . . ?
H33A C33 H33B 107.8 . . ?
C35 C34 N5 111.1(8) . . ?
C35 C34 H34A 109.4 . . ?
N5 C34 H34A 109.4 . . ?
C35 C34 H34B 109.4 . . ?
N5 C34 H34B 109.4 . . ?
H34A C34 H34B 108.0 . . ?
O5 C35 C34 109.9(9) . . ?
O5 C35 H35A 109.7 . . ?
C34 C35 H35A 109.7 . . ?
O5 C35 H35B 109.7 . . ?
C34 C35 H35B 109.7 . . ?
H35A C35 H35B 108.2 . . ?
C37 C36 O5 112.7(9) . . ?
C37 C36 H36A 109.1 . . ?
O5 C36 H36A 109.1 . . ?
C37 C36 H36B 109.1 . . ?
O5 C36 H36B 109.1 . . ?
H36A C36 H36B 107.8 . . ?
C36 C37 O6 113.8(9) . . ?
C36 C37 H37A 108.8 . . ?
O6 C37 H37A 108.8 . . ?
C36 C37 H37B 108.8 . . ?
O6 C37 H37B 108.8 . . ?
H37A C37 H37B 107.7 . . ?
O6 C38 C39 106.5(10) . . ?
O6 C38 H38A 110.4 . . ?
C39 C38 H38A 110.4 . . ?
O6 C38 H38B 110.4 . . ?
C39 C38 H38B 110.4 . . ?
H38A C38 H38B 108.6 . . ?
N6 C39 C38 111.6(9) . . ?
N6 C39 H39A 109.3 . . ?
C38 C39 H39A 109.3 . . ?
N6 C39 H39B 109.3 . . ?
C38 C39 H39B 109.3 . . ?
H39A C39 H39B 108.0 . . ?
N6 C40 C41 110.9(9) . . ?
N6 C40 H40A 109.5 . . ?
C41 C40 H40A 109.5 . . ?
N6 C40 H40B 109.5 . . ?
C41 C40 H40B 109.5 . . ?
H40A C40 H40B 108.1 . . ?
O8 C41 C40 106.5(8) . . ?
O8 C41 H41A 110.4 . . ?
C40 C41 H41A 110.4 . . ?
O8 C41 H41B 110.4 . . ?
C40 C41 H41B 110.4 . . ?
H41A C41 H41B 108.6 . . ?
O8 C42 C43 113.3(9) . . ?
O8 C42 H42A 108.9 . . ?
C43 C42 H42A 108.9 . . ?
O8 C42 H42B 108.9 . . ?
C43 C42 H42B 108.9 . . ?
H42A C42 H42B 107.7 . . ?
O7 C43 C42 109.7(7) . . ?
O7 C43 H43A 109.7 . . ?
C42 C43 H43A 109.7 . . ?
O7 C43 H43B 109.7 . . ?
C42 C43 H43B 109.7 . . ?
H43A C43 H43B 108.2 . . ?
O7 C44 C45 108.9(7) . . ?
O7 C44 H44A 109.9 . . ?
C45 C44 H44A 109.9 . . ?
O7 C44 H44B 109.9 . . ?
C45 C44 H44B 109.9 . . ?
H44A C44 H44B 108.3 . . ?
N5 C45 C44 112.4(8) . . ?
N5 C45 H45A 109.1 . . ?
C44 C45 H45A 109.1 . . ?
N5 C45 H45B 109.1 . . ?
C44 C45 H45B 109.1 . . ?
H45A C45 H45B 107.9 . . ?
N6 C46 C47 113.3(10) . . ?
N6 C46 H46A 108.9 . . ?
C47 C46 H46A 108.9 . . ?
N6 C46 H46B 108.9 . . ?
C47 C46 H46B 108.9 . . ?
H46A C46 H46B 107.7 . . ?
C48 C47 C52 118.5(11) . . ?
C48 C47 C46 117.4(12) . . ?
C52 C47 C46 124.1(10) . . ?
C49 C48 C47 122.5(13) . . ?
C49 C48 H48 118.7 . . ?
C47 C48 H48 118.7 . . ?
C48 C49 C50 117.9(12) . . ?
C48 C49 H49 121.0 . . ?
C50 C49 H49 121.0 . . ?
C49 C50 C51 121.3(13) . . ?
C49 C50 H50 119.4 . . ?
C51 C50 H50 119.4 . . ?
C50 C51 C52 119.4(12) . . ?
C50 C51 H51 120.3 . . ?
C52 C51 H51 120.3 . . ?
C47 C52 C51 120.1(11) . . ?
C47 C52 N8 115.5(11) . . ?
C51 C52 N8 124.3(11) . . ?

loop_
_geom_bond_atom_site_label_1
_geom_bond_atom_site_label_2
_geom_bond_distance
_geom_bond_site_symmetry_2
_geom_bond_publ_flag
N1S C3S 1.137(11) . ?
N1S Co1 2.132(8) . ?
C1S N2S 1.106(10) . ?
C1S C2S 1.472(12) . ?
Cl1 O10 1.391(9) . ?
Cl1 O9 1.418(8) . ?
Cl1 O11 1.429(9) . ?
Cl1 O12B 1.436(13) . ?
Cl1 O12A 1.448(15) . ?
O1W Co2 1.933(6) . ?
O1W Co1 1.946(6) . ?
O1W H1W 0.8583 . ?
Co1 N1 2.133(7) . ?
Co1 N3 2.153(8) . ?
Co1 O3 2.274(6) . ?
Co1 O1 2.279(7) . ?
O1 C10 1.417(14) . ?
O1 C9 1.432(11) . ?
N1 C19 1.497(10) . ?
N1 C8 1.504(11) . ?
N1 C7 1.515(11) . ?
C1 C6 1.385(13) . ?
C1 C2 1.389(14) . ?
C1 C7 1.502(13) . ?
O2W Co4 1.928(6) . ?
O2W Co3 1.941(6) . ?
O2W H2W 0.8528 . ?
N2S Co3 2.138(8) . ?
Cl2 O16 1.365(10) . ?
Cl2 O13B 1.396(19) . ?
Cl2 O13A 1.398(14) . ?
Cl2 O14 1.414(8) . ?
Cl2 O15 1.423(7) . ?
C2S H2S1 0.9600 . ?
C2S H2S2 0.9600 . ?
C2S H2S3 0.9600 . ?
Co2 O4 2.069(6) . ?
Co2 N4 2.079(8) . ?
Co2 O2 2.087(7) . ?
Co2 N2 2.177(9) . ?
O2 C11 1.454(11) . ?
O2 C12 1.455(12) . ?
N2 C13 1.477(13) . ?
N2 C14 1.476(11) . ?
N2 C20 1.494(13) . ?
C2 C3 1.319(16) . ?
C2 H2 0.9300 . ?
Co3 N5 2.144(7) . ?
Co3 N7 2.173(7) . ?
Co3 O5 2.280(7) . ?
Co3 O7 2.284(6) . ?
Cl3 O19B 1.348(13) . ?
Cl3 O20A 1.359(9) . ?
Cl3 O18B 1.374(14) . ?
Cl3 O17B 1.377(14) . ?
Cl3 O20B 1.376(13) . ?
Cl3 O19A 1.384(10) . ?
Cl3 O17A 1.389(9) . ?
Cl3 O18A 1.396(10) . ?
C3S C4S 1.464(13) . ?
O3 C17 1.447(9) . ?
O3 C18 1.455(10) . ?
N3 C6 1.432(11) . ?
N3 H3A 0.9000 . ?
N3 H3B 0.9000 . ?
C3 C4 1.383(17) . ?
C3 H3 0.9300 . ?
Co4 N8 2.078(8) . ?
Co4 O8 2.082(6) . ?
Co4 O6 2.095(7) . ?
Co4 N6 2.165(9) . ?
Cl4 O23B 1.347(12) . ?
Cl4 O24B 1.348(12) . ?
Cl4 O24A 1.377(11) . ?
Cl4 O21B 1.387(12) . ?
Cl4 O22B 1.396(12) . ?
Cl4 O21A 1.397(11) . ?
Cl4 O23A 1.399(11) . ?
Cl4 O22A 1.423(10) . ?
N4 C26 1.453(12) . ?
N4 H4A 0.9000 . ?
N4 H4B 0.9000 . ?
C4S H4S1 0.9600 . ?
C4S H4S2 0.9600 . ?
C4S H4S3 0.9600 . ?
O4 C15 1.455(10) . ?
O4 C16 1.465(10) . ?
C4 C5 1.408(15) . ?
C4 H4 0.9300 . ?
O5 C36 1.451(10) . ?
O5 C35 1.448(11) . ?
N5 C33 1.481(11) . ?
N5 C45 1.489(10) . ?
N5 C34 1.504(11) . ?
Cl5 O26B 1.377(12) . ?
Cl5 O26A 1.377(13) . ?
Cl5 O28A 1.394(12) . ?
Cl5 O27 1.408(11) . ?
Cl5 O25 1.415(11) . ?
Cl5 O28B 1.437(15) . ?
C5 C6 1.401(13) . ?
C5 H5 0.9300 . ?
O6 C38 1.436(12) . ?
O6 C37 1.440(10) . ?
N6 C40 1.500(12) . ?
N6 C39 1.501(12) . ?
N6 C46 1.514(12) . ?
Cl6 O31 1.265(11) . ?
Cl6 O30 1.325(12) . ?
Cl6 O29B 1.323(13) . ?
Cl6 O29A 1.338(14) . ?
Cl6 O32 1.415(11) . ?
O7 C43 1.446(9) . ?
O7 C44 1.450(9) . ?
N7 C32 1.439(11) . ?
N7 H7NA 0.9000 . ?
N7 H7NB 0.9000 . ?
C7 H7A 0.9700 . ?
C7 H7B 0.9700 . ?
O8 C41 1.430(10) . ?
O8 C42 1.455(11) . ?
N8 C52 1.460(12) . ?
N8 H8NA 0.9000 . ?
N8 H8NB 0.9000 . ?
C8 C9 1.490(14) . ?
C8 H8A 0.9700 . ?
C8 H8B 0.9700 . ?
C9 H9A 0.9700 . ?
C9 H9B 0.9700 . ?
C10 C11 1.483(14) . ?
C10 H10A 0.9700 . ?
C10 H10B 0.9700 . ?
C11 H11A 0.9700 . ?
C11 H11B 0.9700 . ?
C12 C13 1.492(14) . ?
C12 H12A 0.9700 . ?
C12 H12B 0.9700 . ?
C13 H13A 0.9700 . ?
C13 H13B 0.9700 . ?
C14 C15 1.501(13) . ?
C14 H14A 0.9700 . ?
C14 H14B 0.9700 . ?
C15 H15A 0.9700 . ?
C15 H15B 0.9700 . ?
C16 C17 1.475(11) . ?
C16 H16A 0.9700 . ?
C16 H16B 0.9700 . ?
C17 H17A 0.9700 . ?
C17 H17B 0.9700 . ?
C18 C19 1.505(13) . ?
C18 H18A 0.9700 . ?
C18 H18B 0.9700 . ?
C19 H19A 0.9700 . ?
C19 H19B 0.9700 . ?
C20 C21 1.480(14) . ?
C20 H20A 0.9700 . ?
C20 H20B 0.9700 . ?
C21 C26 1.360(15) . ?
C21 C22 1.381(13) . ?
C22 C23 1.366(15) . ?
C22 H22 0.9300 . ?
C23 C24 1.365(15) . ?
C23 H23 0.9300 . ?
C24 C25 1.369(14) . ?
C24 H24 0.9300 . ?
C25 C26 1.407(15) . ?
C25 H25 0.9300 . ?
C27 C32 1.385(13) . ?
C27 C28 1.399(13) . ?
C27 C33 1.504(14) . ?
C28 C29 1.398(14) . ?
C28 H28 0.9300 . ?
C29 C30 1.383(17) . ?
C29 H29 0.9300 . ?
C30 C31 1.391(15) . ?
C30 H30 0.9300 . ?
C31 C32 1.389(13) . ?
C31 H31 0.9300 . ?
C33 H33A 0.9700 . ?
C33 H33B 0.9700 . ?
C34 C35 1.493(14) . ?
C34 H34A 0.9700 . ?
C34 H34B 0.9700 . ?
C35 H35A 0.9700 . ?
C35 H35B 0.9700 . ?
C36 C37 1.437(13) . ?
C36 H36A 0.9700 . ?
C36 H36B 0.9700 . ?
C37 H37A 0.9700 . ?
C37 H37B 0.9700 . ?
C38 C39 1.506(14) . ?
C38 H38A 0.9700 . ?
C38 H38B 0.9700 . ?
C39 H39A 0.9700 . ?
C39 H39B 0.9700 . ?
C40 C41 1.517(13) . ?
C40 H40A 0.9700 . ?
C40 H40B 0.9700 . ?
C41 H41A 0.9700 . ?
C41 H41B 0.9700 . ?
C42 C43 1.487(11) . ?
C42 H42A 0.9700 . ?
C42 H42B 0.9700 . ?
C43 H43A 0.9700 . ?
C43 H43B 0.9700 . ?
C44 C45 1.538(12) . ?
C44 H44A 0.9700 . ?
C44 H44B 0.9700 . ?
C45 H45A 0.9700 . ?
C45 H45B 0.9700 . ?
C46 C47 1.523(14) . ?
C46 H46A 0.9700 . ?
C46 H46B 0.9700 . ?
C47 C48 1.382(14) . ?
C47 C52 1.382(14) . ?
C48 C49 1.368(16) . ?
C48 H48 0.9300 . ?
C49 C50 1.377(17) . ?
C49 H49 0.9300 . ?
C50 C51 1.383(15) . ?
C50 H50 0.9300 . ?
C51 C52 1.382(15) . ?
C51 H51 0.9300 . ?

loop_
_geom_hbond_atom_site_label_D
_geom_hbond_atom_site_label_H
_geom_hbond_atom_site_label_A
_geom_hbond_distance_DH
_geom_hbond_distance_HA
_geom_hbond_distance_DA
_geom_hbond_angle_DHA
_geom_hbond_site_symmetry_A
O1W H1W O17A 0.86 2.15 2.992(14) 166.2 .
O2W H2W O22A 0.85 2.22 3.046(16) 164.8 .
O2W H2W O23B 0.85 2.63 3.20(3) 125.9 .
N3 H3A O26B 0.90 2.27 3.14(2) 162.2 .
N3 H3A O27 0.90 2.45 3.259(14) 150.4 .
N3 H3B O15 0.90 2.31 3.164(11) 158.6 .
N4 H4A O18A 0.90 2.61 3.25(2) 129.0 .
N4 H4B O17B 0.90 2.47 3.03(3) 121.2 .
N4 H4B O28B 0.90 2.57 3.25(2) 133.2 .
N4 H4B O17A 0.90 2.55 3.181(18) 127.9 .
N7 H7NA O30 0.90 2.39 3.205(14) 150.1 .
N7 H7NA O29A 0.90 2.47 3.35(3) 164.9 .
N7 H7NB O9 0.90 2.33 3.185(11) 158.1 1_655
N8 H8NA O21A 0.90 2.30 2.902(18) 124.3 .
N8 H8NB O22B 0.90 2.29 3.01(3) 136.2 .

loop_
_geom_torsion_atom_site_label_1
_geom_torsion_atom_site_label_2
_geom_torsion_atom_site_label_3
_geom_torsion_atom_site_label_4
_geom_torsion
_geom_torsion_site_symmetry_1
_geom_torsion_site_symmetry_2
_geom_torsion_site_symmetry_3
_geom_torsion_site_symmetry_4
_geom_torsion_publ_flag
Co2 O1W Co1 N1S -144.5(4) . . . . ?
Co2 O1W Co1 N1 16.0(16) . . . . ?
Co2 O1W Co1 N3 130.1(4) . . . . ?
Co2 O1W Co1 O3 26.4(4) . . . . ?
Co2 O1W Co1 O1 -61.3(4) . . . . ?
O1W Co1 O1 C10 3.4(10) . . . . ?
N1S Co1 O1 C10 95.1(10) . . . . ?
N1 Co1 O1 C10 -163.0(10) . . . . ?
N3 Co1 O1 C10 148.2(10) . . . . ?
O3 Co1 O1 C10 -83.3(9) . . . . ?
O1W Co1 O1 C9 178.5(6) . . . . ?
N1S Co1 O1 C9 -89.8(7) . . . . ?
N1 Co1 O1 C9 12.1(6) . . . . ?
N3 Co1 O1 C9 -36.7(11) . . . . ?
O3 Co1 O1 C9 91.7(7) . . . . ?
O1W Co1 N1 C19 6.4(17) . . . . ?
N1S Co1 N1 C19 166.7(7) . . . . ?
N3 Co1 N1 C19 -108.3(7) . . . . ?
O3 Co1 N1 C19 -4.1(6) . . . . ?
O1 Co1 N1 C19 86.6(7) . . . . ?
O1W Co1 N1 C8 -113.0(13) . . . . ?
N1S Co1 N1 C8 47.3(7) . . . . ?
N3 Co1 N1 C8 132.4(6) . . . . ?
O3 Co1 N1 C8 -123.5(6) . . . . ?
O1 Co1 N1 C8 -32.8(6) . . . . ?
O1W Co1 N1 C7 128.6(12) . . . . ?
N1S Co1 N1 C7 -71.1(7) . . . . ?
N3 Co1 N1 C7 14.0(6) . . . . ?
O3 Co1 N1 C7 118.1(6) . . . . ?
O1 Co1 N1 C7 -151.2(6) . . . . ?
Co1 O1W Co2 O4 -69.8(4) . . . . ?
Co1 O1W Co2 N4 168.6(5) . . . . ?
Co1 O1W Co2 O2 56.2(4) . . . . ?
O1W Co2 O2 C11 33.1(8) . . . . ?
O4 Co2 O2 C11 139.2(7) . . . . ?
N4 Co2 O2 C11 -67.4(8) . . . . ?
N2 Co2 O2 C11 -152.8(8) . . . . ?
O1W Co2 O2 C12 -177.6(8) . . . . ?
O4 Co2 O2 C12 -71.6(8) . . . . ?
N4 Co2 O2 C12 81.9(8) . . . . ?
N2 Co2 O2 C12 -3.5(8) . . . . ?
O4 Co2 N2 C13 107.3(7) . . . . ?
N4 Co2 N2 C13 -133.0(8) . . . . ?
O2 Co2 N2 C13 -21.1(7) . . . . ?
O4 Co2 N2 C14 -13.3(6) . . . . ?
N4 Co2 N2 C14 106.5(7) . . . . ?
O2 Co2 N2 C14 -141.6(7) . . . . ?
O4 Co2 N2 C20 -136.9(8) . . . . ?
N4 Co2 N2 C20 -17.2(8) . . . . ?
O2 Co2 N2 C20 94.8(8) . . . . ?
C6 C1 C2 C3 -2.1(19) . . . . ?
C7 C1 C2 C3 176.2(12) . . . . ?
Co4 O2W Co3 N2S -145.1(4) . . . . ?
Co4 O2W Co3 N5 12.9(14) . . . . ?
Co4 O2W Co3 N7 128.8(4) . . . . ?
Co4 O2W Co3 O5 -61.2(4) . . . . ?
Co4 O2W Co3 O7 25.7(4) . . . . ?
O1W Co1 O3 C17 77.8(7) . . . . ?
N1 Co1 O3 C17 -104.6(7) . . . . ?
N3 Co1 O3 C17 -17.3(7) . . . . ?
O1 Co1 O3 C17 178.7(7) . . . . ?
O1W Co1 O3 C18 -148.4(6) . . . . ?
N1 Co1 O3 C18 29.1(6) . . . . ?
N3 Co1 O3 C18 116.4(6) . . . . ?
O1 Co1 O3 C18 -47.6(6) . . . . ?
O1W Co1 N3 C6 -126.7(6) . . . . ?
N1S Co1 N3 C6 140.7(7) . . . . ?
N1 Co1 N3 C6 40.9(7) . . . . ?
O3 Co1 N3 C6 -38.3(7) . . . . ?
O1 Co1 N3 C6 87.9(10) . . . . ?
C1 C2 C3 C4 0(2) . . . . ?
Co3 O2W Co4 N8 168.8(5) . . . . ?
Co3 O2W Co4 O8 -69.4(4) . . . . ?
Co3 O2W Co4 O6 57.3(4) . . . . ?
O1W Co2 N4 C26 149.1(9) . . . . ?
O4 Co2 N4 C26 42.0(11) . . . . ?
O2 Co2 N4 C26 -113.0(9) . . . . ?
N2 Co2 N4 C26 -33.8(10) . . . . ?
O1W Co2 O4 C15 157.2(6) . . . . ?
N4 Co2 O4 C15 -97.1(7) . . . . ?
O2 Co2 O4 C15 54.5(7) . . . . ?
N2 Co2 O4 C15 -14.8(7) . . . . ?
O1W Co2 O4 C16 9.4(6) . . . . ?
N4 Co2 O4 C16 115.1(6) . . . . ?
O2 Co2 O4 C16 -93.3(7) . . . . ?
N2 Co2 O4 C16 -162.6(6) . . . . ?
C2 C3 C4 C5 2(2) . . . . ?
O2W Co3 O5 C36 -0.5(9) . . . . ?
N2S Co3 O5 C36 91.2(9) . . . . ?
N5 Co3 O5 C36 -166.6(9) . . . . ?
N7 Co3 O5 C36 146.5(10) . . . . ?
O7 Co3 O5 C36 -86.8(9) . . . . ?
O2W Co3 O5 C35 179.5(6) . . . . ?
N2S Co3 O5 C35 -88.7(6) . . . . ?
N5 Co3 O5 C35 13.4(6) . . . . ?
N7 Co3 O5 C35 -33.5(11) . . . . ?
O7 Co3 O5 C35 93.2(6) . . . . ?
O2W Co3 N5 C33 132.2(11) . . . . ?
N2S Co3 N5 C33 -70.2(7) . . . . ?
N7 Co3 N5 C33 15.6(6) . . . . ?
O5 Co3 N5 C33 -150.9(7) . . . . ?
O7 Co3 N5 C33 119.2(6) . . . . ?
O2W Co3 N5 C45 9.5(16) . . . . ?
N2S Co3 N5 C45 167.2(6) . . . . ?
N7 Co3 N5 C45 -107.1(6) . . . . ?
O5 Co3 N5 C45 86.4(6) . . . . ?
O7 Co3 N5 C45 -3.5(6) . . . . ?
O2W Co3 N5 C34 -112.4(12) . . . . ?
N2S Co3 N5 C34 45.3(7) . . . . ?
N7 Co3 N5 C34 131.0(6) . . . . ?
O5 Co3 N5 C34 -35.5(6) . . . . ?
O7 Co3 N5 C34 -125.4(6) . . . . ?
C3 C4 C5 C6 -1.2(19) . . . . ?
O2W Co4 O6 C38 -175.6(8) . . . . ?
N8 Co4 O6 C38 85.1(9) . . . . ?
O8 Co4 O6 C38 -70.3(9) . . . . ?
N6 Co4 O6 C38 -1.5(8) . . . . ?
O2W Co4 O6 C37 33.5(7) . . . . ?
N8 Co4 O6 C37 -65.9(8) . . . . ?
O8 Co4 O6 C37 138.7(7) . . . . ?
N6 Co4 O6 C37 -152.4(8) . . . . ?
N8 Co4 N6 C40 106.7(7) . . . . ?
O8 Co4 N6 C40 -13.1(7) . . . . ?
O6 Co4 N6 C40 -142.3(7) . . . . ?
N8 Co4 N6 C39 -134.8(7) . . . . ?
O8 Co4 N6 C39 105.3(7) . . . . ?
O6 Co4 N6 C39 -23.8(7) . . . . ?
N8 Co4 N6 C46 -14.3(8) . . . . ?
O8 Co4 N6 C46 -134.2(8) . . . . ?
O6 Co4 N6 C46 96.7(8) . . . . ?
C2 C1 C6 C5 2.8(16) . . . . ?
C7 C1 C6 C5 -175.4(9) . . . . ?
C2 C1 C6 N3 179.8(10) . . . . ?
C7 C1 C6 N3 1.6(15) . . . . ?
C4 C5 C6 C1 -1.2(16) . . . . ?
C4 C5 C6 N3 -177.9(10) . . . . ?
Co1 N3 C6 C1 -54.2(11) . . . . ?
Co1 N3 C6 C5 122.6(10) . . . . ?
O2W Co3 O7 C43 80.0(7) . . . . ?
N5 Co3 O7 C43 -103.1(7) . . . . ?
N7 Co3 O7 C43 -15.4(7) . . . . ?
O5 Co3 O7 C43 179.9(7) . . . . ?
O2W Co3 O7 C44 -147.1(6) . . . . ?
N5 Co3 O7 C44 29.8(6) . . . . ?
N7 Co3 O7 C44 117.5(6) . . . . ?
O5 Co3 O7 C44 -47.3(6) . . . . ?
O2W Co3 N7 C32 -128.8(7) . . . . ?
N2S Co3 N7 C32 138.8(7) . . . . ?
N5 Co3 N7 C32 38.6(7) . . . . ?
O5 Co3 N7 C32 83.9(10) . . . . ?
O7 Co3 N7 C32 -40.7(7) . . . . ?
C6 C1 C7 N1 64.5(12) . . . . ?
C2 C1 C7 N1 -113.7(11) . . . . ?
C19 N1 C7 C1 61.7(10) . . . . ?
C8 N1 C7 C1 -177.1(8) . . . . ?
Co1 N1 C7 C1 -62.0(9) . . . . ?
O2W Co4 O8 C41 156.4(6) . . . . ?
N8 Co4 O8 C41 -98.9(7) . . . . ?
O6 Co4 O8 C41 54.5(7) . . . . ?
N6 Co4 O8 C41 -14.3(6) . . . . ?
O2W Co4 O8 C42 9.3(7) . . . . ?
N8 Co4 O8 C42 114.0(7) . . . . ?
O6 Co4 O8 C42 -92.6(7) . . . . ?
N6 Co4 O8 C42 -161.4(7) . . . . ?
O2W Co4 N8 C52 145.9(10) . . . . ?
O8 Co4 N8 C52 39.7(11) . . . . ?
O6 Co4 N8 C52 -117.3(10) . . . . ?
N6 Co4 N8 C52 -38.4(10) . . . . ?
C19 N1 C8 C9 -64.5(10) . . . . ?
C7 N1 C8 C9 175.2(8) . . . . ?
Co1 N1 C8 C9 55.4(9) . . . . ?
C10 O1 C9 C8 -170.6(8) . . . . ?
Co1 O1 C9 C8 13.0(10) . . . . ?
N1 C8 C9 O1 -45.4(11) . . . . ?
C9 O1 C10 C11 178.3(9) . . . . ?
Co1 O1 C10 C11 -6.5(15) . . . . ?
C12 O2 C11 C10 94.2(12) . . . . ?
Co2 O2 C11 C10 -116.8(9) . . . . ?
O1 C10 C11 O2 75.6(12) . . . . ?
C11 O2 C12 C13 177.8(9) . . . . ?
Co2 O2 C12 C13 27.2(12) . . . . ?
C14 N2 C13 C12 163.3(10) . . . . ?
C20 N2 C13 C12 -74.7(12) . . . . ?
Co2 N2 C13 C12 44.9(12) . . . . ?
O2 C12 C13 N2 -48.9(13) . . . . ?
C13 N2 C14 C15 -76.8(12) . . . . ?
C20 N2 C14 C15 163.1(10) . . . . ?
Co2 N2 C14 C15 38.3(11) . . . . ?
C16 O4 C15 C14 -171.9(8) . . . . ?
Co2 O4 C15 C14 38.5(10) . . . . ?
N2 C14 C15 O4 -49.2(12) . . . . ?
C15 O4 C16 C17 -68.5(10) . . . . ?
Co2 O4 C16 C17 79.7(8) . . . . ?
C18 O3 C17 C16 170.4(8) . . . . ?
Co1 O3 C17 C16 -59.5(10) . . . . ?
O4 C16 C17 O3 -56.8(10) . . . . ?
C17 O3 C18 C19 91.3(9) . . . . ?
Co1 O3 C18 C19 -49.3(8) . . . . ?
C8 N1 C19 C18 93.8(10) . . . . ?
C7 N1 C19 C18 -145.5(9) . . . . ?
Co1 N1 C19 C18 -21.7(11) . . . . ?
O3 C18 C19 N1 49.8(11) . . . . ?
C13 N2 C20 C21 177.0(9) . . . . ?
C14 N2 C20 C21 -59.7(13) . . . . ?
Co2 N2 C20 C21 63.2(11) . . . . ?
N2 C20 C21 C26 -60.2(15) . . . . ?
N2 C20 C21 C22 120.9(12) . . . . ?
C26 C21 C22 C23 0.9(18) . . . . ?
C20 C21 C22 C23 179.8(12) . . . . ?
C21 C22 C23 C24 -1(2) . . . . ?
C22 C23 C24 C25 0.6(18) . . . . ?
C23 C24 C25 C26 -0.9(16) . . . . ?
C22 C21 C26 C25 -1.2(17) . . . . ?
C20 C21 C26 C25 179.7(10) . . . . ?
C22 C21 C26 N4 175.6(10) . . . . ?
C20 C21 C26 N4 -3.5(17) . . . . ?
C24 C25 C26 C21 1.3(17) . . . . ?
C24 C25 C26 N4 -175.7(9) . . . . ?
Co2 N4 C26 C21 51.3(14) . . . . ?
Co2 N4 C26 C25 -131.6(9) . . . . ?
C32 C27 C28 C29 -3.5(16) . . . . ?
C33 C27 C28 C29 175.3(10) . . . . ?
C27 C28 C29 C30 1.3(19) . . . . ?
C28 C29 C30 C31 1(2) . . . . ?
C29 C30 C31 C32 -1.3(19) . . . . ?
C28 C27 C32 C31 3.5(16) . . . . ?
C33 C27 C32 C31 -175.3(10) . . . . ?
C28 C27 C32 N7 -178.7(9) . . . . ?
C33 C27 C32 N7 2.5(15) . . . . ?
C30 C31 C32 C27 -1.1(17) . . . . ?
C30 C31 C32 N7 -178.9(10) . . . . ?
Co3 N7 C32 C27 -52.7(11) . . . . ?
Co3 N7 C32 C31 125.2(9) . . . . ?
C45 N5 C33 C27 60.3(10) . . . . ?
C34 N5 C33 C27 -177.3(8) . . . . ?
Co3 N5 C33 C27 -63.4(9) . . . . ?
C32 C27 C33 N5 64.8(13) . . . . ?
C28 C27 C33 N5 -113.8(11) . . . . ?
C33 N5 C34 C35 175.1(9) . . . . ?
C45 N5 C34 C35 -64.5(11) . . . . ?
Co3 N5 C34 C35 56.6(9) . . . . ?
C36 O5 C35 C34 -167.0(8) . . . . ?
Co3 O5 C35 C34 13.0(10) . . . . ?
N5 C34 C35 O5 -46.2(11) . . . . ?
C35 O5 C36 C37 179.4(9) . . . . ?
Co3 O5 C36 C37 -0.6(15) . . . . ?
O5 C36 C37 O6 69.1(14) . . . . ?
C38 O6 C37 C36 94.2(12) . . . . ?
Co4 O6 C37 C36 -114.1(10) . . . . ?
C37 O6 C38 C39 -179.6(9) . . . . ?
Co4 O6 C38 C39 26.5(13) . . . . ?
C40 N6 C39 C38 163.3(10) . . . . ?
C46 N6 C39 C38 -74.2(12) . . . . ?
Co4 N6 C39 C38 46.8(12) . . . . ?
O6 C38 C39 N6 -49.0(14) . . . . ?
C39 N6 C40 C41 -76.9(12) . . . . ?
C46 N6 C40 C41 159.8(9) . . . . ?
Co4 N6 C40 C41 37.5(11) . . . . ?
C42 O8 C41 C40 -172.7(9) . . . . ?
Co4 O8 C41 C40 37.8(10) . . . . ?
N6 C40 C41 O8 -49.0(12) . . . . ?
C41 O8 C42 C43 -69.2(10) . . . . ?
Co4 O8 C42 C43 78.2(9) . . . . ?
C44 O7 C43 C42 168.9(8) . . . . ?
Co3 O7 C43 C42 -62.0(10) . . . . ?
O8 C42 C43 O7 -53.8(11) . . . . ?
C43 O7 C44 C45 89.1(9) . . . . ?
Co3 O7 C44 C45 -49.9(8) . . . . ?
C33 N5 C45 C44 -146.7(8) . . . . ?
C34 N5 C45 C44 94.3(10) . . . . ?
Co3 N5 C45 C44 -22.8(10) . . . . ?
O7 C44 C45 N5 51.2(11) . . . . ?
C40 N6 C46 C47 -61.6(12) . . . . ?
C39 N6 C46 C47 175.1(9) . . . . ?
Co4 N6 C46 C47 58.3(11) . . . . ?
N6 C46 C47 C48 121.9(11) . . . . ?
N6 C46 C47 C52 -61.1(14) . . . . ?
C52 C47 C48 C49 1.4(18) . . . . ?
C46 C47 C48 C49 178.6(12) . . . . ?
C47 C48 C49 C50 2(2) . . . . ?
C48 C49 C50 C51 -1(2) . . . . ?
C49 C50 C51 C52 -3.1(18) . . . . ?
C48 C47 C52 C51 -5.5(17) . . . . ?
C46 C47 C52 C51 177.5(10) . . . . ?
C48 C47 C52 N8 177.7(10) . . . . ?
C46 C47 C52 N8 0.7(16) . . . . ?
C50 C51 C52 C47 6.3(17) . . . . ?
C50 C51 C52 N8 -177.1(10) . . . . ?
Co4 N8 C52 C47 50.2(14) . . . . ?
Co4 N8 C52 C51 -126.5(10) . . . . ?
